data_7129864
loop_
_publ_author_name
'Hu, Hong'
'Li, Bin-Shi'
'Xu, Jing-Lei'
'Sun, Wei'
'Wang, Yong'
'Sun, Meng'

_publ_section_title
;
 Rh(III)-Catalyzed Spiroannulation of Ketimines with Cyclopropenones via
 Sequential C&#x2212;H/C&#x2212;C Bond Activation
;
_journal_name_full 'Chemical Communications'
_journal_paper_doi 10.1039/D2CC00421F
_journal_year 2022
_chemical_formula_sum 'C29 H19 N O2'
_chemical_formula_weight 413.45
_space_group_crystal_system triclinic
_space_group_IT_number 2
_space_group_name_Hall '-P 1'
_space_group_name_H-M_alt 'P -1'
_atom_sites_solution_hydrogens geom
_atom_sites_solution_primary direct
_atom_sites_solution_secondary difmap
_audit_creation_method SHELXL-2016/6
_audit_update_record
;
2021-10-14 deposited with the CCDC.	2022-03-17 downloaded from the CCDC.
;
_cell_angle_alpha 117.746(12)
_cell_angle_beta 101.702(16)
_cell_angle_gamma 100.621(16)
_cell_formula_units_Z 2
_cell_length_a 10.336(3)
_cell_length_b 10.907(3)
_cell_length_c 11.626(3)
_cell_measurement_reflns_used 7150
_cell_measurement_temperature 150(2)
_cell_measurement_theta_max 25.33
_cell_measurement_theta_min 2.44
_cell_volume 1075.5(6)
_computing_cell_refinement 'Bruker SMART'
_computing_data_collection 'Bruker SMART APEX II'
_computing_data_reduction 'Bruker SAINT'
_computing_molecular_graphics SHELXTL
_computing_publication_material SHELXTL
_computing_structure_refinement 'SHELXL-2016/6 (Sheldrick, 2016)'
_computing_structure_solution 'SHELXT 2014/5 (Sheldrick, 2014)'
_diffrn_ambient_temperature 150(2)
_diffrn_detector_area_resol_mean 'fine-focus sealed tube'
_diffrn_measured_fraction_theta_full 0.992
_diffrn_measured_fraction_theta_max 0.989
_diffrn_measurement_device_type 'Bruker APEX II area detector'
_diffrn_measurement_method '\w scan'
_diffrn_radiation_type MoK\a
_diffrn_radiation_wavelength 0.71073
_diffrn_reflns_av_R_equivalents 0.0702
_diffrn_reflns_av_unetI/netI 0.0580
_diffrn_reflns_Laue_measured_fraction_full 0.992
_diffrn_reflns_Laue_measured_fraction_max 0.989
_diffrn_reflns_limit_h_max 12
_diffrn_reflns_limit_h_min -12
_diffrn_reflns_limit_k_max 13
_diffrn_reflns_limit_k_min -13
_diffrn_reflns_limit_l_max 13
_diffrn_reflns_limit_l_min -13
_diffrn_reflns_number 15122
_diffrn_reflns_point_group_measured_fraction_full 0.992
_diffrn_reflns_point_group_measured_fraction_max 0.989
_diffrn_reflns_theta_full 25.242
_diffrn_reflns_theta_max 25.344
_diffrn_reflns_theta_min 2.441
_exptl_absorpt_coefficient_mu 0.080
_exptl_absorpt_correction_type multi-scan
_exptl_absorpt_process_details SADABS
_exptl_crystal_colour yellow
_exptl_crystal_density_diffrn 1.277
_exptl_crystal_density_meas ?
_exptl_crystal_description block
_exptl_crystal_F_000 432
_exptl_crystal_size_max 0.250
_exptl_crystal_size_mid 0.200
_exptl_crystal_size_min 0.180
_exptl_transmission_factor_max 0.7052
_exptl_transmission_factor_min 0.4070
_refine_diff_density_max 0.260
_refine_diff_density_min -0.220
_refine_diff_density_rms 0.046
_refine_ls_extinction_method none
_refine_ls_goodness_of_fit_ref 1.013
_refine_ls_hydrogen_treatment constr
_refine_ls_matrix_type full
_refine_ls_number_parameters 289
_refine_ls_number_reflns 3888
_refine_ls_number_restraints 0
_refine_ls_restrained_S_all 1.013
_refine_ls_R_factor_all 0.0658
_refine_ls_R_factor_gt 0.0438
_refine_ls_shift/su_max 0.000
_refine_ls_shift/su_mean 0.000
_refine_ls_structure_factor_coef Fsqd
_refine_ls_weighting_details 'w=1/[\s^2^(Fo^2^)+(0.0400P)^2^+0.3642P] where P=(Fo^2^+2Fc^2^)/3'
_refine_ls_weighting_scheme calc
_refine_ls_wR_factor_gt 0.0986
_refine_ls_wR_factor_ref 0.1082
_reflns_Friedel_coverage 0.000
_reflns_number_gt 2967
_reflns_number_total 3888
_reflns_threshold_expression 'I > 2\s(I)'
_cod_data_source_file d2cc00421f2.cif
_cod_data_source_block 1_a
_cod_depositor_comments
;
The following automatic conversions were performed:

data item '_exptl_absorpt_correction_type' value 'Multi-scan' was
changed to 'multi-scan' in accordance with the
/home/data/users/saulius/crontab/automatic-downloads/rss-feeds/RSC/lib/dictionaries/cif_core.dic
dictionary named 'cif_core.dic' version 2.4.2 last updated on
2011-04-26.

data item '_exptl_crystal_density_meas' value 'not measured' was
changed to '?' -- the value is perceived as not measured.

Automatic conversion script
Id: cif_fix_values 7556 2019-12-06 15:28:31Z antanas 
;
_cod_original_cell_volume 1075.5(5)
_cod_database_code 7129864
_shelx_shelxl_version_number 2016/6
_shelx_space_group_comment
;
The symmetry employed for this shelxl refinement is uniquely defined
by the following loop, which should always be used as a source of
symmetry information in preference to the above space-group names.
They are only intended as comments.
;
_shelx_estimated_absorpt_t_min 0.980
_shelx_estimated_absorpt_t_max 0.986

loop_
_space_group_symop_operation_xyz
'x, y, z'
'-x, -y, -z'

loop_
_atom_site_label
_atom_site_type_symbol
_atom_site_fract_x
_atom_site_fract_y
_atom_site_fract_z
_atom_site_U_iso_or_equiv
_atom_site_adp_type
_atom_site_occupancy
_atom_site_site_symmetry_order
_atom_site_calc_flag
_atom_site_refinement_flags_posn
_atom_site_refinement_flags_adp
_atom_site_refinement_flags_occupancy
_atom_site_disorder_assembly
_atom_site_disorder_group
O1 O 0.36402(11) 0.32651(12) -0.03351(13) 0.0285(3) Uani 1 1 d . . . . .
O2 O 1.13042(12) 0.62389(14) 0.42039(13) 0.0377(3) Uani 1 1 d . . . . .
N1 N 0.60171(13) 0.43361(14) 0.07349(14) 0.0217(3) Uani 1 1 d . . . . .
H1 H 0.613065 0.493577 0.042823 0.026 Uiso 1 1 calc R U . . .
C7 C 0.64266(17) 0.30135(17) 0.17631(17) 0.0204(4) Uani 1 1 d . . . . .
C24 C 0.94378(16) 0.74898(17) 0.54064(17) 0.0217(4) Uani 1 1 d . . . . .
C10 C 0.97233(16) 0.46815(17) 0.19274(17) 0.0215(4) Uani 1 1 d . . . . .
C2 C 0.50243(17) 0.24898(17) 0.10023(17) 0.0218(4) Uani 1 1 d . . . . .
C9 C 0.83305(16) 0.40169(17) 0.10802(17) 0.0200(4) Uani 1 1 d . . . . .
C12 C 0.89973(16) 0.62979(17) 0.39388(17) 0.0208(4) Uani 1 1 d . . . . .
C18 C 0.65518(16) 0.63332(17) 0.35383(17) 0.0208(4) Uani 1 1 d . . . . .
C14 C 0.80120(18) 0.30479(18) -0.03252(18) 0.0249(4) Uani 1 1 d . . . . .
H14 H 0.706647 0.259189 -0.091210 0.030 Uiso 1 1 calc R U . . .
C6 C 0.69653(18) 0.24247(18) 0.25031(18) 0.0246(4) Uani 1 1 d . . . . .
H6 H 0.792943 0.277776 0.301947 0.029 Uiso 1 1 calc R U . . .
C1 C 0.47630(16) 0.33651(17) 0.03683(17) 0.0219(4) Uani 1 1 d . . . . .
C11 C 1.01014(17) 0.57622(18) 0.34212(18) 0.0237(4) Uani 1 1 d . . . . .
C13 C 0.76530(16) 0.56909(17) 0.31111(17) 0.0195(4) Uani 1 1 d . . . . .
C8 C 0.71668(16) 0.43089(17) 0.16803(17) 0.0197(4) Uani 1 1 d . . . . .
C25 C 0.89055(18) 0.72412(19) 0.63087(18) 0.0283(4) Uani 1 1 d . . . . .
H25 H 0.825679 0.631394 0.597592 0.034 Uiso 1 1 calc R U . . .
C29 C 1.04112(18) 0.88536(18) 0.59277(19) 0.0283(4) Uani 1 1 d . . . . .
H29 H 1.080522 0.904299 0.533315 0.034 Uiso 1 1 calc R U . . .
C17 C 1.07785(18) 0.43706(18) 0.13642(19) 0.0255(4) Uani 1 1 d . . . . .
H17 H 1.172681 0.482542 0.194373 0.031 Uiso 1 1 calc R U . . .
C3 C 0.40947(18) 0.13592(19) 0.09542(19) 0.0290(4) Uani 1 1 d . . . . .
H3 H 0.313333 0.099924 0.042673 0.035 Uiso 1 1 calc R U . . .
C16 C 1.04521(18) 0.34096(19) -0.00247(19) 0.0282(4) Uani 1 1 d . . . . .
H16 H 1.117192 0.320013 -0.040436 0.034 Uiso 1 1 calc R U . . .
C19 C 0.54805(17) 0.56529(18) 0.38134(18) 0.0249(4) Uani 1 1 d . . . . .
H19 H 0.546139 0.476631 0.378802 0.030 Uiso 1 1 calc R U . . .
C20 C 0.44442(18) 0.6262(2) 0.41234(19) 0.0300(4) Uani 1 1 d . . . . .
H20 H 0.372096 0.579074 0.431323 0.036 Uiso 1 1 calc R U . . .
C15 C 0.90634(19) 0.27468(19) -0.08697(19) 0.0283(4) Uani 1 1 d . . . . .
H15 H 0.883594 0.208171 -0.182876 0.034 Uiso 1 1 calc R U . . .
C27 C 1.0253(2) 0.9666(2) 0.8181(2) 0.0334(5) Uani 1 1 d . . . . .
H27 H 1.052671 1.040937 0.912437 0.040 Uiso 1 1 calc R U . . .
C5 C 0.60323(19) 0.12923(19) 0.2458(2) 0.0311(4) Uani 1 1 d . . . . .
H5 H 0.636846 0.086312 0.295389 0.037 Uiso 1 1 calc R U . . .
C26 C 0.9301(2) 0.8320(2) 0.76874(19) 0.0334(5) Uani 1 1 d . . . . .
H26 H 0.892012 0.813361 0.829006 0.040 Uiso 1 1 calc R U . . .
C28 C 1.08051(19) 0.99303(19) 0.7305(2) 0.0343(5) Uani 1 1 d . . . . .
H28 H 1.146021 1.085710 0.764709 0.041 Uiso 1 1 calc R U . . .
C23 C 0.65603(19) 0.76392(19) 0.3603(2) 0.0314(4) Uani 1 1 d . . . . .
H23 H 0.729503 0.813011 0.344018 0.038 Uiso 1 1 calc R U . . .
C4 C 0.4623(2) 0.0775(2) 0.1706(2) 0.0338(5) Uani 1 1 d . . . . .
H4 H 0.401195 0.000980 0.170616 0.041 Uiso 1 1 calc R U . . .
C21 C 0.44489(19) 0.7540(2) 0.4160(2) 0.0350(5) Uani 1 1 d . . . . .
H21 H 0.372590 0.794350 0.436061 0.042 Uiso 1 1 calc R U . . .
C22 C 0.5513(2) 0.8236(2) 0.3903(2) 0.0385(5) Uani 1 1 d . . . . .
H22 H 0.552506 0.912322 0.393085 0.046 Uiso 1 1 calc R U . . .

loop_
_atom_site_aniso_label
_atom_site_aniso_U_11
_atom_site_aniso_U_22
_atom_site_aniso_U_33
_atom_site_aniso_U_23
_atom_site_aniso_U_13
_atom_site_aniso_U_12
O1 0.0184(6) 0.0280(7) 0.0344(8) 0.0174(6) 0.0011(5) 0.0033(5)
O2 0.0186(7) 0.0445(8) 0.0324(8) 0.0098(7) 0.0016(6) 0.0097(6)
N1 0.0180(7) 0.0213(7) 0.0256(8) 0.0150(7) 0.0027(6) 0.0036(6)
C7 0.0218(9) 0.0170(8) 0.0211(9) 0.0088(7) 0.0082(7) 0.0056(7)
C24 0.0174(8) 0.0207(9) 0.0241(10) 0.0110(8) 0.0038(7) 0.0059(7)
C10 0.0199(8) 0.0181(8) 0.0262(10) 0.0122(8) 0.0063(7) 0.0051(6)
C2 0.0205(9) 0.0177(8) 0.0229(10) 0.0086(7) 0.0062(7) 0.0039(6)
C9 0.0214(8) 0.0159(8) 0.0239(10) 0.0117(8) 0.0074(7) 0.0050(6)
C12 0.0195(8) 0.0191(8) 0.0235(10) 0.0120(8) 0.0059(7) 0.0048(7)
C18 0.0175(8) 0.0199(8) 0.0197(9) 0.0086(7) 0.0027(7) 0.0035(6)
C14 0.0235(9) 0.0206(9) 0.0261(10) 0.0113(8) 0.0045(8) 0.0036(7)
C6 0.0258(9) 0.0225(9) 0.0248(10) 0.0129(8) 0.0067(8) 0.0068(7)
C1 0.0174(8) 0.0184(8) 0.0224(10) 0.0073(8) 0.0035(7) 0.0033(7)
C11 0.0187(9) 0.0220(9) 0.0281(10) 0.0132(8) 0.0049(7) 0.0044(7)
C13 0.0195(8) 0.0177(8) 0.0229(10) 0.0124(7) 0.0072(7) 0.0043(6)
C8 0.0163(8) 0.0187(8) 0.0225(9) 0.0117(7) 0.0032(7) 0.0033(6)
C25 0.0300(10) 0.0220(9) 0.0282(11) 0.0125(8) 0.0073(8) 0.0025(7)
C29 0.0267(10) 0.0240(9) 0.0285(11) 0.0112(8) 0.0089(8) 0.0033(7)
C17 0.0208(9) 0.0226(9) 0.0339(11) 0.0153(9) 0.0088(8) 0.0076(7)
C3 0.0222(9) 0.0244(9) 0.0346(11) 0.0141(9) 0.0075(8) 0.0013(7)
C16 0.0284(10) 0.0272(9) 0.0361(12) 0.0179(9) 0.0175(8) 0.0125(8)
C19 0.0221(9) 0.0245(9) 0.0279(10) 0.0141(8) 0.0081(7) 0.0062(7)
C20 0.0219(9) 0.0337(10) 0.0313(11) 0.0152(9) 0.0104(8) 0.0053(8)
C15 0.0344(10) 0.0244(9) 0.0250(10) 0.0111(8) 0.0122(8) 0.0097(8)
C27 0.0394(11) 0.0252(10) 0.0240(11) 0.0067(9) 0.0046(9) 0.0093(8)
C5 0.0375(11) 0.0278(10) 0.0375(12) 0.0228(9) 0.0141(9) 0.0122(8)
C26 0.0425(12) 0.0310(10) 0.0261(11) 0.0152(9) 0.0109(9) 0.0102(9)
C28 0.0328(10) 0.0203(9) 0.0342(12) 0.0078(9) 0.0051(9) 0.0004(8)
C23 0.0310(10) 0.0258(10) 0.0432(12) 0.0198(9) 0.0181(9) 0.0098(8)
C4 0.0353(11) 0.0262(10) 0.0433(13) 0.0216(9) 0.0157(9) 0.0044(8)
C21 0.0292(10) 0.0391(11) 0.0408(12) 0.0195(10) 0.0158(9) 0.0189(9)
C22 0.0455(12) 0.0308(11) 0.0522(14) 0.0250(10) 0.0246(10) 0.0212(9)

loop_
_atom_type_symbol
_atom_type_description
_atom_type_scat_dispersion_real
_atom_type_scat_dispersion_imag
_atom_type_scat_source
C C 0.0033 0.0016 'International Tables Vol C Tables 4.2.6.8 and 6.1.1.4'
H H 0.0000 0.0000 'International Tables Vol C Tables 4.2.6.8 and 6.1.1.4'
O O 0.0106 0.0060 'International Tables Vol C Tables 4.2.6.8 and 6.1.1.4'
N N 0.0061 0.0033 'International Tables Vol C Tables 4.2.6.8 and 6.1.1.4'

loop_
_geom_angle_atom_site_label_1
_geom_angle_atom_site_label_2
_geom_angle_atom_site_label_3
_geom_angle
_geom_angle_site_symmetry_1
_geom_angle_site_symmetry_3
_geom_angle_publ_flag
C1 N1 C8 114.64(13) . . ?
C1 N1 H1 122.7 . . ?
C8 N1 H1 122.7 . . ?
C2 C7 C6 121.38(15) . . ?
C2 C7 C8 109.50(13) . . ?
C6 C7 C8 129.05(15) . . ?
C25 C24 C29 118.23(16) . . ?
C25 C24 C12 119.53(15) . . ?
C29 C24 C12 122.21(16) . . ?
C9 C10 C17 119.98(16) . . ?
C9 C10 C11 120.49(15) . . ?
C17 C10 C11 119.50(15) . . ?
C7 C2 C3 121.57(15) . . ?
C7 C2 C1 108.67(14) . . ?
C3 C2 C1 129.72(15) . . ?
C14 C9 C10 119.15(16) . . ?
C14 C9 C8 120.11(14) . . ?
C10 C9 C8 120.72(15) . . ?
C13 C12 C11 120.76(16) . . ?
C13 C12 C24 122.20(15) . . ?
C11 C12 C24 117.01(14) . . ?
C23 C18 C19 118.39(16) . . ?
C23 C18 C13 118.35(15) . . ?
C19 C18 C13 123.19(14) . . ?
C15 C14 C9 120.35(16) . . ?
C15 C14 H14 119.8 . . ?
C9 C14 H14 119.8 . . ?
C7 C6 C5 117.08(16) . . ?
C7 C6 H6 121.5 . . ?
C5 C6 H6 121.5 . . ?
O1 C1 N1 125.86(15) . . ?
O1 C1 C2 127.85(15) . . ?
N1 C1 C2 106.28(13) . . ?
O2 C11 C12 120.56(16) . . ?
O2 C11 C10 121.09(16) . . ?
C12 C11 C10 118.30(14) . . ?
C12 C13 C18 121.89(15) . . ?
C12 C13 C8 122.05(15) . . ?
C18 C13 C8 116.06(13) . . ?
N1 C8 C9 111.17(14) . . ?
N1 C8 C13 110.77(13) . . ?
C9 C8 C13 113.84(13) . . ?
N1 C8 C7 100.69(12) . . ?
C9 C8 C7 111.28(13) . . ?
C13 C8 C7 108.29(13) . . ?
C26 C25 C24 121.25(16) . . ?
C26 C25 H25 119.4 . . ?
C24 C25 H25 119.4 . . ?
C28 C29 C24 120.44(17) . . ?
C28 C29 H29 119.8 . . ?
C24 C29 H29 119.8 . . ?
C16 C17 C10 120.39(16) . . ?
C16 C17 H17 119.8 . . ?
C10 C17 H17 119.8 . . ?
C4 C3 C2 117.39(16) . . ?
C4 C3 H3 121.3 . . ?
C2 C3 H3 121.3 . . ?
C17 C16 C15 119.64(17) . . ?
C17 C16 H16 120.2 . . ?
C15 C16 H16 120.2 . . ?
C20 C19 C18 120.34(16) . . ?
C20 C19 H19 119.8 . . ?
C18 C19 H19 119.8 . . ?
C21 C20 C19 120.77(17) . . ?
C21 C20 H20 119.6 . . ?
C19 C20 H20 119.6 . . ?
C14 C15 C16 120.49(17) . . ?
C14 C15 H15 119.8 . . ?
C16 C15 H15 119.8 . . ?
C28 C27 C26 119.98(18) . . ?
C28 C27 H27 120.0 . . ?
C26 C27 H27 120.0 . . ?
C4 C5 C6 121.59(16) . . ?
C4 C5 H5 119.2 . . ?
C6 C5 H5 119.2 . . ?
C27 C26 C25 119.68(18) . . ?
C27 C26 H26 120.2 . . ?
C25 C26 H26 120.2 . . ?
C27 C28 C29 120.39(17) . . ?
C27 C28 H28 119.8 . . ?
C29 C28 H28 119.8 . . ?
C22 C23 C18 120.96(17) . . ?
C22 C23 H23 119.5 . . ?
C18 C23 H23 119.5 . . ?
C3 C4 C5 120.98(16) . . ?
C3 C4 H4 119.5 . . ?
C5 C4 H4 119.5 . . ?
C20 C21 C22 119.58(17) . . ?
C20 C21 H21 120.2 . . ?
C22 C21 H21 120.2 . . ?
C21 C22 C23 119.95(17) . . ?
C21 C22 H22 120.0 . . ?
C23 C22 H22 120.0 . . ?

loop_
_geom_bond_atom_site_label_1
_geom_bond_atom_site_label_2
_geom_bond_distance
_geom_bond_site_symmetry_2
_geom_bond_publ_flag
O1 C1 1.2300(19) . ?
O2 C11 1.227(2) . ?
N1 C1 1.354(2) . ?
N1 C8 1.4611(19) . ?
N1 H1 0.8800 . ?
C7 C2 1.383(2) . ?
C7 C6 1.384(2) . ?
C7 C8 1.533(2) . ?
C24 C25 1.386(2) . ?
C24 C29 1.398(2) . ?
C24 C12 1.487(2) . ?
C10 C9 1.394(2) . ?
C10 C17 1.397(2) . ?
C10 C11 1.486(2) . ?
C2 C3 1.387(2) . ?
C2 C1 1.482(2) . ?
C9 C14 1.393(2) . ?
C9 C8 1.520(2) . ?
C12 C13 1.349(2) . ?
C12 C11 1.484(2) . ?
C18 C23 1.389(2) . ?
C18 C19 1.393(2) . ?
C18 C13 1.494(2) . ?
C14 C15 1.381(2) . ?
C14 H14 0.9500 . ?
C6 C5 1.392(2) . ?
C6 H6 0.9500 . ?
C13 C8 1.529(2) . ?
C25 C26 1.386(3) . ?
C25 H25 0.9500 . ?
C29 C28 1.384(3) . ?
C29 H29 0.9500 . ?
C17 C16 1.376(3) . ?
C17 H17 0.9500 . ?
C3 C4 1.386(2) . ?
C3 H3 0.9500 . ?
C16 C15 1.390(3) . ?
C16 H16 0.9500 . ?
C19 C20 1.384(2) . ?
C19 H19 0.9500 . ?
C20 C21 1.374(3) . ?
C20 H20 0.9500 . ?
C15 H15 0.9500 . ?
C27 C28 1.376(3) . ?
C27 C26 1.381(3) . ?
C27 H27 0.9500 . ?
C5 C4 1.387(3) . ?
C5 H5 0.9500 . ?
C26 H26 0.9500 . ?
C28 H28 0.9500 . ?
C23 C22 1.386(3) . ?
C23 H23 0.9500 . ?
C4 H4 0.9500 . ?
C21 C22 1.383(3) . ?
C21 H21 0.9500 . ?
C22 H22 0.9500 . ?
